data_4063016
_journal_name_full Organometallics
_journal_year 2004
_chemical_formula_sum 'C23 H36 N P Si'
_chemical_formula_weight 385.59
_space_group_IT_number 9
_symmetry_cell_setting monoclinic
_symmetry_space_group_name_Hall 'C -2yc'
_symmetry_space_group_name_H-M 'C 1 c 1'
_cell_angle_alpha 90.00
_cell_angle_beta 102.927(14)
_cell_angle_gamma 90.00
_cell_formula_units_Z 4
_cell_length_a 15.861(13)
_cell_length_b 12.409(10)
_cell_length_c 12.468(10)
_cell_measurement_temperature 293(2)
_cell_volume 2392(3)
_diffrn_ambient_temperature 293(2)
_exptl_crystal_density_diffrn 1.071
_cod_original_sg_symbol_H-M 'C c'
_cod_database_code 4063016

loop_
_symmetry_equiv_pos_as_xyz
'x, y, z'
'x, -y, z+1/2'
'x+1/2, y+1/2, z'
'x+1/2, -y+1/2, z+1/2'

loop_
_atom_site_label
_atom_site_type_symbol
_atom_site_fract_x
_atom_site_fract_y
_atom_site_fract_z
_atom_site_U_iso_or_equiv
_atom_site_adp_type
_atom_site_occupancy
_atom_site_symmetry_multiplicity
_atom_site_calc_flag
_atom_site_refinement_flags
_atom_site_disorder_assembly
_atom_site_disorder_group
P1 P 0.41916(4) 0.19477(5) 0.98665(5) 0.04038(17) Uani 1 1 d . . .
Si1 Si 0.53629(5) 0.37371(6) 0.91315(5) 0.0497(2) Uani 1 1 d . . .
N1 N 0.48479(14) 0.26481(17) 0.94538(17) 0.0505(5) Uani 1 1 d . . .
C1 C 0.44585(16) 0.0492(2) 0.9913(2) 0.0439(6) Uani 1 1 d . . .
C2 C 0.38383(18) -0.0226(2) 1.0151(2) 0.0574(7) Uani 1 1 d . . .
H2A H 0.3311 0.0052 1.0230 0.069 Uiso 1 1 calc R . .
C3 C 0.3972(2) -0.1313(2) 1.0273(2) 0.0614(8) Uani 1 1 d . . .
H3A H 0.3539 -0.1758 1.0419 0.074 Uiso 1 1 calc R . .
C4 C 0.4746(2) -0.1743(2) 1.0180(2) 0.0631(8) Uani 1 1 d . . .
H4A H 0.4848 -0.2478 1.0277 0.076 Uiso 1 1 calc R . .
C5 C 0.5379(2) -0.1070(2) 0.9940(2) 0.0571(7) Uani 1 1 d . . .
H5A H 0.5903 -0.1367 0.9871 0.068 Uiso 1 1 calc R . .
C6 C 0.52507(17) 0.0052(2) 0.97968(19) 0.0441(6) Uani 1 1 d . . .
C7 C 0.60127(17) 0.0614(2) 0.9509(2) 0.0470(6) Uani 1 1 d . . .
C8 C 0.6004(2) 0.0913(3) 0.8433(2) 0.0637(8) Uani 1 1 d . . .
H8A H 0.5490 0.0888 0.7901 0.076 Uiso 1 1 calc R . .
C9 C 0.6761(3) 0.1250(3) 0.8146(3) 0.0796(10) Uani 1 1 d . . .
H9A H 0.6751 0.1430 0.7419 0.096 Uiso 1 1 calc R . .
C10 C 0.7522(2) 0.1319(3) 0.8926(4) 0.0816(11) Uani 1 1 d . . .
H10A H 0.8024 0.1552 0.8729 0.098 Uiso 1 1 calc R . .
C11 C 0.7539(2) 0.1046(3) 0.9991(4) 0.0784(10) Uani 1 1 d . . .
H11A H 0.8054 0.1091 1.0521 0.094 Uiso 1 1 calc R . .
C12 C 0.6788(2) 0.0701(3) 1.0280(3) 0.0640(8) Uani 1 1 d . . .
H12A H 0.6805 0.0523 1.1010 0.077 Uiso 1 1 calc R . .
C13 C 0.3676(3) 0.1537(3) 1.1950(3) 0.0915(12) Uani 1 1 d . . .
H13A H 0.3717 0.1800 1.2684 0.137 Uiso 1 1 calc R . .
H13B H 0.3911 0.0822 1.1981 0.137 Uiso 1 1 calc R . .
H13C H 0.3080 0.1522 1.1565 0.137 Uiso 1 1 calc R . .
C14 C 0.3864(3) 0.3439(3) 1.1388(3) 0.0876(11) Uani 1 1 d . . .
H14A H 0.3851 0.3620 1.2133 0.131 Uiso 1 1 calc R . .
H14B H 0.3292 0.3503 1.0931 0.131 Uiso 1 1 calc R . .
H14C H 0.4247 0.3922 1.1128 0.131 Uiso 1 1 calc R . .
C15 C 0.5145(3) 0.2226(4) 1.1945(3) 0.1003(13) Uani 1 1 d . . .
H15A H 0.5200 0.2387 1.2710 0.150 Uiso 1 1 calc R . .
H15B H 0.5470 0.2742 1.1628 0.150 Uiso 1 1 calc R . .
H15C H 0.5365 0.1516 1.1870 0.150 Uiso 1 1 calc R . .
C16 C 0.4184(2) 0.2280(3) 1.1344(2) 0.0589(8) Uani 1 1 d . . .
C17 C 0.2293(2) 0.1785(4) 0.9412(4) 0.1094(15) Uani 1 1 d . . .
H17A H 0.1768 0.1879 0.8861 0.164 Uiso 1 1 calc R . .
H17B H 0.2285 0.2252 1.0024 0.164 Uiso 1 1 calc R . .
H17C H 0.2338 0.1050 0.9657 0.164 Uiso 1 1 calc R . .
C18 C 0.3109(3) 0.1364(4) 0.7921(3) 0.1203(17) Uani 1 1 d . . .
H18A H 0.2560 0.1392 0.7405 0.181 Uiso 1 1 calc R . .
H18B H 0.3235 0.0634 0.8156 0.181 Uiso 1 1 calc R . .
H18C H 0.3553 0.1626 0.7575 0.181 Uiso 1 1 calc R . .
C19 C 0.2959(2) 0.3252(3) 0.8553(3) 0.0875(11) Uani 1 1 d . . .
H19A H 0.2400 0.3344 0.8071 0.131 Uiso 1 1 calc R . .
H19B H 0.3400 0.3446 0.8171 0.131 Uiso 1 1 calc R . .
H19C H 0.3004 0.3705 0.9187 0.131 Uiso 1 1 calc R . .
C20 C 0.30769(19) 0.2068(2) 0.8918(3) 0.0610(8) Uani 1 1 d . . .
C21 C 0.4902(2) 0.5077(2) 0.9433(3) 0.0736(9) Uani 1 1 d . . .
H21A H 0.4898 0.5117 1.0201 0.110 Uiso 1 1 calc R . .
H21B H 0.4321 0.5147 0.9003 0.110 Uiso 1 1 calc R . .
H21C H 0.5251 0.5650 0.9249 0.110 Uiso 1 1 calc R . .
C22 C 0.5342(3) 0.3763(3) 0.7621(3) 0.0988(14) Uani 1 1 d . . .
H22A H 0.5574 0.3100 0.7414 0.148 Uiso 1 1 calc R . .
H22B H 0.5684 0.4356 0.7465 0.148 Uiso 1 1 calc R . .
H22C H 0.4756 0.3847 0.7212 0.148 Uiso 1 1 calc R . .
C23 C 0.6511(2) 0.3756(3) 0.9917(4) 0.0920(13) Uani 1 1 d . . .
H23A H 0.6787 0.3091 0.9800 0.138 Uiso 1 1 calc R . .
H23B H 0.6529 0.3840 1.0687 0.138 Uiso 1 1 calc R . .
H23C H 0.6809 0.4346 0.9669 0.138 Uiso 1 1 calc R . .

loop_
_atom_site_aniso_label
_atom_site_aniso_U_11
_atom_site_aniso_U_22
_atom_site_aniso_U_33
_atom_site_aniso_U_23
_atom_site_aniso_U_13
_atom_site_aniso_U_12
P1 0.0386(3) 0.0388(3) 0.0426(3) -0.0024(3) 0.0067(2) -0.0003(3)
Si1 0.0499(5) 0.0418(4) 0.0570(4) 0.0069(3) 0.0110(3) -0.0007(4)
N1 0.0503(13) 0.0461(12) 0.0548(12) 0.0022(10) 0.0110(10) 0.0030(12)
C1 0.0424(16) 0.0409(14) 0.0465(14) -0.0035(12) 0.0055(13) -0.0033(12)
C2 0.0502(17) 0.0517(18) 0.0703(18) 0.0006(14) 0.0139(14) -0.0052(14)
C3 0.070(2) 0.0454(17) 0.0718(19) -0.0003(13) 0.0216(16) -0.0142(16)
C4 0.083(2) 0.0373(16) 0.0669(18) 0.0027(13) 0.0110(17) -0.0009(16)
C5 0.0570(18) 0.0464(16) 0.0672(18) 0.0017(13) 0.0126(15) 0.0075(14)
C6 0.0464(15) 0.0408(14) 0.0427(13) -0.0008(11) 0.0051(11) 0.0005(12)
C7 0.0436(15) 0.0411(14) 0.0561(15) -0.0039(12) 0.0110(12) 0.0052(13)
C8 0.064(2) 0.069(2) 0.0608(18) -0.0026(15) 0.0198(15) -0.0009(17)
C9 0.091(3) 0.079(2) 0.082(2) -0.0019(17) 0.048(2) -0.001(2)
C10 0.062(2) 0.067(2) 0.129(3) 0.000(2) 0.051(2) 0.0043(18)
C11 0.0444(18) 0.062(2) 0.126(3) 0.004(2) 0.0136(19) 0.0003(16)
C12 0.0550(19) 0.0614(19) 0.074(2) 0.0053(15) 0.0099(16) 0.0022(16)
C13 0.124(3) 0.089(3) 0.072(2) -0.0032(18) 0.044(2) -0.018(2)
C14 0.125(3) 0.069(2) 0.075(2) -0.0215(17) 0.037(2) -0.011(2)
C15 0.095(3) 0.140(3) 0.0536(19) -0.007(2) -0.0094(18) -0.014(3)
C16 0.074(2) 0.0595(18) 0.0460(14) -0.0045(13) 0.0201(14) -0.0065(16)
C17 0.044(2) 0.108(3) 0.169(4) 0.036(3) 0.007(2) 0.006(2)
C18 0.122(3) 0.127(4) 0.080(3) -0.036(2) -0.047(2) 0.027(3)
C19 0.064(2) 0.080(2) 0.103(3) 0.020(2) -0.015(2) 0.0114(19)
C20 0.0434(17) 0.0564(18) 0.075(2) -0.0014(14) -0.0040(15) -0.0008(14)
C21 0.088(2) 0.0476(16) 0.087(2) 0.0059(16) 0.0230(19) 0.0027(18)
C22 0.148(4) 0.081(3) 0.077(2) 0.0202(19) 0.047(3) 0.002(2)
C23 0.061(2) 0.066(2) 0.137(4) 0.019(2) -0.002(2) -0.0166(19)

loop_
_geom_bond_atom_site_label_1
_geom_bond_atom_site_label_2
_geom_bond_distance
_geom_bond_site_symmetry_2
_geom_bond_publ_flag
P1 N1 1.531(2) . ?
P1 C1 1.854(3) . ?
P1 C16 1.890(3) . ?
P1 C20 1.900(3) . ?
Si1 N1 1.674(2) . ?
Si1 C23 1.865(4) . ?
Si1 C22 1.876(4) . ?
Si1 C21 1.889(3) . ?
C1 C6 1.407(4) . ?
C1 C2 1.407(4) . ?
C2 C3 1.369(4) . ?
C3 C4 1.367(5) . ?
C4 C5 1.388(4) . ?
C5 C6 1.412(4) . ?
C6 C7 1.507(4) . ?
C7 C12 1.386(4) . ?
C7 C8 1.390(4) . ?
C8 C9 1.390(5) . ?
C9 C10 1.374(6) . ?
C10 C11 1.364(6) . ?
C11 C12 1.388(5) . ?
C13 C16 1.532(5) . ?
C14 C16 1.530(5) . ?
C15 C16 1.542(5) . ?
C17 C20 1.546(5) . ?
C18 C20 1.530(5) . ?
C19 C20 1.537(5) . ?

loop_
_cod_related_entry_id
_cod_related_entry_database
_cod_related_entry_code
1 ChemSpider 21122877
